data_7700725
loop_
_publ_author_name
'Yang, Yu-Chen'
'Wu, Rui'
'Yang, Min'
'Chen, Xi'
'Weng, Wei-Zheng'
'Zhou, Zhao-Hui'

_publ_section_title
;
 Formation of N-oxido copper ethylenediaminetetraacetate and
 propanediaminetetraacetate and their selective degradation to
 iminodiacetate and propanediaminediacetate.
;
_journal_issue 35
_journal_name_full 'Dalton transactions (Cambridge, England : 2003)'
_journal_page_first 13388
_journal_page_last 13395
_journal_paper_doi 10.1039/c9dt02355k
_journal_volume 48
_journal_year 2019
_chemical_formula_moiety 'C14 H24 Cu2 N4 O8, H2 O'
_chemical_formula_sum 'C14 H26 Cu2 N4 O9'
_chemical_formula_weight 521.47
_space_group_crystal_system monoclinic
_space_group_IT_number 15
_space_group_name_Hall '-C 2yc'
_space_group_name_H-M_alt 'C 1 2/c 1'
_symmetry_space_group_name_Hall '-C 2yc'
_symmetry_space_group_name_H-M 'C 1 2/c 1'
_atom_sites_solution_hydrogens mixed
_audit_block_doi 10.5517/ccdc.csd.cc20j5d4
_audit_creation_date 2018-08-17
_audit_creation_method
;
Olex2 1.2
(compiled 2018.05.29 svn.r3508 for OlexSys, GUI svn.r5506)
;
_audit_update_record
;
2018-08-17 deposited with the CCDC.    2019-08-05 downloaded from the CCDC.
;
_cell_angle_alpha 90
_cell_angle_beta 100.928(5)
_cell_angle_gamma 90
_cell_formula_units_Z 4
_cell_length_a 22.1137(12)
_cell_length_b 6.2974(3)
_cell_length_c 13.9172(8)
_cell_measurement_reflns_used 2130
_cell_measurement_temperature 173(2)
_cell_measurement_theta_max 27.49
_cell_measurement_theta_min 2.98
_cell_volume 1902.95(18)
_computing_molecular_graphics 'Olex2 (Dolomanov et al., 2009)'
_computing_publication_material 'Olex2 (Dolomanov et al., 2009)'
_computing_structure_refinement 'ShelXL (Sheldrick, 2015)'
_computing_structure_solution 'SHELXS-97 (Sheldrick, 1990)'
_diffrn_ambient_temperature 173.15
_diffrn_measured_fraction_theta_full 0.999
_diffrn_measured_fraction_theta_max 0.979
_diffrn_measurement_device_type 'multiwire proportional'
_diffrn_measurement_method 'phi and omega scans'
_diffrn_radiation_monochromator graphite
_diffrn_radiation_type MoK\a
_diffrn_radiation_wavelength 0.71073
_diffrn_reflns_av_R_equivalents 0.0421
_diffrn_reflns_av_unetI/netI 0.0467
_diffrn_reflns_Laue_measured_fraction_full 0.999
_diffrn_reflns_Laue_measured_fraction_max 0.979
_diffrn_reflns_limit_h_max 27
_diffrn_reflns_limit_h_min -28
_diffrn_reflns_limit_k_max 8
_diffrn_reflns_limit_k_min -8
_diffrn_reflns_limit_l_max 17
_diffrn_reflns_limit_l_min -16
_diffrn_reflns_number 6796
_diffrn_reflns_point_group_measured_fraction_full 0.999
_diffrn_reflns_point_group_measured_fraction_max 0.979
_diffrn_reflns_theta_full 25.242
_diffrn_reflns_theta_max 27.494
_diffrn_reflns_theta_min 2.981
_exptl_absorpt_coefficient_mu 2.293
_exptl_absorpt_correction_T_max 0.9556
_exptl_absorpt_correction_T_min 0.5462
_exptl_absorpt_correction_type multi-scan
_exptl_crystal_density_diffrn 1.820
_exptl_crystal_density_method 'not measured'
_exptl_crystal_description Flake
_exptl_crystal_F_000 1072
_exptl_crystal_size_max 0.3
_exptl_crystal_size_mid 0.2
_exptl_crystal_size_min 0.02
_refine_diff_density_max 0.366
_refine_diff_density_min -0.320
_refine_diff_density_rms 0.079
_refine_ls_extinction_method none
_refine_ls_goodness_of_fit_ref 1.060
_refine_ls_hydrogen_treatment mixed
_refine_ls_matrix_type full
_refine_ls_number_parameters 143
_refine_ls_number_reflns 2130
_refine_ls_number_restraints 1
_refine_ls_restrained_S_all 1.060
_refine_ls_R_factor_all 0.0413
_refine_ls_R_factor_gt 0.0331
_refine_ls_shift/su_max 0.001
_refine_ls_shift/su_mean 0.000
_refine_ls_structure_factor_coef Fsqd
_refine_ls_weighting_details 'w=1/[\s^2^(Fo^2^)+(0.0250P)^2^+1.0268P] where P=(Fo^2^+2Fc^2^)/3'
_refine_ls_weighting_scheme calc
_refine_ls_wR_factor_gt 0.0679
_refine_ls_wR_factor_ref 0.0710
_reflns_Friedel_coverage 0.000
_reflns_number_gt 1850
_reflns_number_total 2130
_reflns_threshold_expression 'I > 2\s(I)'
_cod_data_source_file c9dt02355k2.cif
_cod_data_source_block p
_cod_depositor_comments 'Adding full bibliography for 7700725--7700729.cif.'
_cod_database_code 7700725
_shelx_shelxl_version_number 2014/7
_shelx_space_group_comment
;
The symmetry employed for this shelxl refinement is uniquely defined
by the following loop, which should always be used as a source of
symmetry information in preference to the above space-group names.
They are only intended as comments.
;
_shelx_estimated_absorpt_t_max 0.956
_shelx_estimated_absorpt_t_min 0.546
_olex2_refinement_description
;
1. Fixed Uiso
 At 1.2 times of:
  All C(H,H) groups, All O(H) groups
2. Restrained distances
 O1W-H1W
 0.85 with sigma of 0.01
3.a Secondary CH2 refined with riding coordinates:
 C2(H2A,H2B), C5(H5A,H5B), C4(H4A,H4B), C6(H6A,H6B), C7(H7A,H7B)
;
_olex2_submission_special_instructions 'No special instructions were received'

loop_
_space_group_symop_operation_xyz
'x, y, z'
'-x, y, -z+1/2'
'x+1/2, y+1/2, z'
'-x+1/2, y+1/2, -z+1/2'
'-x, -y, -z'
'x, -y, z-1/2'
'-x+1/2, -y+1/2, -z'
'x+1/2, -y+1/2, z-1/2'

loop_
_atom_site_label
_atom_site_type_symbol
_atom_site_fract_x
_atom_site_fract_y
_atom_site_fract_z
_atom_site_U_iso_or_equiv
_atom_site_adp_type
_atom_site_occupancy
_atom_site_site_symmetry_order
_atom_site_calc_flag
_atom_site_refinement_flags_posn
_atom_site_refinement_flags_adp
_atom_site_refinement_flags_occupancy
Cu1 Cu 0.34653(2) 0.09153(4) 0.29904(2) 0.01521(11) Uani 1 1 d . . .
C2 C 0.27713(12) 0.0844(4) 0.10604(19) 0.0193(6) Uani 1 1 d . . .
H2A H 0.2834 0.0303 0.0419 0.023 Uiso 1 1 calc R . .
H2B H 0.2446 0.1943 0.0940 0.023 Uiso 1 1 calc R . .
C3 C 0.41313(12) 0.0650(4) 0.48623(19) 0.0196(6) Uani 1 1 d . . .
O3 O 0.37749(8) -0.0510(3) 0.42582(13) 0.0207(4) Uani 1 1 d . . .
N1 N 0.33507(11) 0.1806(3) 0.15871(16) 0.0173(5) Uani 1 1 d . . .
N2 N 0.41840(10) 0.2851(3) 0.34152(16) 0.0175(5) Uani 1 1 d . . .
O4 O 0.43162(9) 0.0214(3) 0.57401(14) 0.0279(5) Uani 1 1 d . . .
C1 C 0.25637(12) -0.0967(4) 0.16434(19) 0.0173(5) Uani 1 1 d . . .
C5 C 0.33878(13) 0.4123(4) 0.1405(2) 0.0226(6) Uani 1 1 d . . .
H5A H 0.3051 0.4858 0.1649 0.027 Uiso 1 1 calc R . .
H5B H 0.3332 0.4379 0.0691 0.027 Uiso 1 1 calc R . .
C4 C 0.43328(13) 0.2764(4) 0.44873(19) 0.0215(6) Uani 1 1 d . . .
H4A H 0.4123 0.3942 0.4762 0.026 Uiso 1 1 calc R . .
H4B H 0.4782 0.2944 0.4711 0.026 Uiso 1 1 calc R . .
C6 C 0.40054(13) 0.5036(4) 0.1910(2) 0.0238(6) Uani 1 1 d . . .
H6A H 0.4338 0.4214 0.1698 0.029 Uiso 1 1 calc R . .
H6B H 0.4035 0.6517 0.1684 0.029 Uiso 1 1 calc R . .
O1 O 0.28703(8) -0.1297(3) 0.25031(13) 0.0200(4) Uani 1 1 d . . .
C7 C 0.41174(13) 0.5035(4) 0.3014(2) 0.0231(6) Uani 1 1 d . . .
H7A H 0.4496 0.5852 0.3270 0.028 Uiso 1 1 calc R . .
H7B H 0.3769 0.5746 0.3236 0.028 Uiso 1 1 calc R . .
O1W O 0.5000 -0.0246(4) 0.7500 0.0296(7) Uani 1 2 d DS T P
O2 O 0.21042(8) -0.1991(3) 0.12544(13) 0.0237(4) Uani 1 1 d . . .
H1W H 0.4827(13) 0.049(4) 0.7010(14) 0.028 Uiso 1 1 d DR . .
H2 H 0.4479(12) 0.222(4) 0.3219(19) 0.015(7) Uiso 1 1 d . . .
H1 H 0.3651(13) 0.125(4) 0.141(2) 0.019(8) Uiso 1 1 d . . .

loop_
_atom_site_aniso_label
_atom_site_aniso_U_11
_atom_site_aniso_U_22
_atom_site_aniso_U_33
_atom_site_aniso_U_23
_atom_site_aniso_U_13
_atom_site_aniso_U_12
Cu1 0.01843(18) 0.01382(16) 0.01326(18) 0.00129(12) 0.00270(12) -0.00150(12)
C2 0.0221(14) 0.0213(13) 0.0142(13) 0.0012(10) 0.0023(11) -0.0022(11)
C3 0.0188(14) 0.0225(13) 0.0184(15) 0.0000(11) 0.0062(11) 0.0034(11)
O3 0.0258(11) 0.0181(9) 0.0168(10) 0.0028(7) 0.0005(8) -0.0013(7)
N1 0.0200(13) 0.0154(10) 0.0170(12) 0.0023(9) 0.0044(10) -0.0011(9)
N2 0.0180(12) 0.0177(11) 0.0172(12) -0.0006(9) 0.0044(9) -0.0004(9)
O4 0.0335(12) 0.0334(10) 0.0148(11) 0.0054(8) -0.0006(9) -0.0048(9)
C1 0.0177(13) 0.0166(12) 0.0183(14) -0.0014(10) 0.0055(11) 0.0019(10)
C5 0.0281(16) 0.0173(12) 0.0219(15) 0.0067(11) 0.0037(12) -0.0040(11)
C4 0.0241(15) 0.0217(13) 0.0174(14) -0.0014(11) 0.0008(11) -0.0033(11)
C6 0.0278(16) 0.0200(13) 0.0233(16) 0.0041(11) 0.0043(12) -0.0063(12)
O1 0.0251(11) 0.0168(8) 0.0175(10) 0.0032(7) 0.0022(8) -0.0047(7)
C7 0.0278(16) 0.0177(12) 0.0232(16) 0.0003(11) 0.0034(12) -0.0053(11)
O1W 0.0297(17) 0.0342(16) 0.0222(17) 0.000 -0.0017(13) 0.000
O2 0.0212(11) 0.0249(10) 0.0236(11) 0.0019(8) 0.0012(8) -0.0077(8)

loop_
_atom_type_symbol
_atom_type_description
_atom_type_scat_dispersion_real
_atom_type_scat_dispersion_imag
_atom_type_scat_source
C C 0.0033 0.0016 'International Tables Vol C Tables 4.2.6.8 and 6.1.1.4'
H H 0.0000 0.0000 'International Tables Vol C Tables 4.2.6.8 and 6.1.1.4'
N N 0.0061 0.0033 'International Tables Vol C Tables 4.2.6.8 and 6.1.1.4'
O O 0.0106 0.0060 'International Tables Vol C Tables 4.2.6.8 and 6.1.1.4'
Cu Cu 0.3201 1.2651 'International Tables Vol C Tables 4.2.6.8 and 6.1.1.4'

loop_
_geom_angle_atom_site_label_1
_geom_angle_atom_site_label_2
_geom_angle_atom_site_label_3
_geom_angle
_geom_angle_site_symmetry_3
O3 Cu1 N1 162.53(9) .
O3 Cu1 N2 83.80(8) .
O3 Cu1 O2 88.79(7) 4
N1 Cu1 O2 108.50(8) 4
N2 Cu1 N1 93.68(9) .
N2 Cu1 O2 89.33(8) 4
O1 Cu1 O3 94.73(7) .
O1 Cu1 N1 84.74(8) .
O1 Cu1 N2 169.98(9) .
O1 Cu1 O2 100.56(7) 4
N1 C2 C1 111.3(2) .
O3 C3 C4 117.4(2) .
O4 C3 O3 124.8(2) .
O4 C3 C4 117.7(2) .
C3 O3 Cu1 113.28(15) .
C2 N1 Cu1 107.83(15) .
C2 N1 C5 112.8(2) .
C5 N1 Cu1 116.17(17) .
C4 N2 Cu1 106.86(15) .
C4 N2 C7 113.9(2) .
C7 N2 Cu1 115.95(17) .
O1 C1 C2 117.5(2) .
O2 C1 C2 117.6(2) .
O2 C1 O1 124.9(2) .
N1 C5 C6 111.4(2) .
N2 C4 C3 110.9(2) .
C7 C6 C5 115.4(2) .
C1 O1 Cu1 114.45(15) .
N2 C7 C6 111.7(2) .
C1 O2 Cu1 126.47(17) 4_545

loop_
_geom_bond_atom_site_label_1
_geom_bond_atom_site_label_2
_geom_bond_distance
_geom_bond_site_symmetry_2
Cu1 O3 1.9824(17) .
Cu1 N1 2.001(2) .
Cu1 N2 2.001(2) .
Cu1 O1 1.9477(17) .
Cu1 O2 2.2206(18) 4
C2 N1 1.480(3) .
C2 C1 1.520(3) .
C3 O3 1.269(3) .
C3 O4 1.243(3) .
C3 C4 1.527(3) .
N1 C5 1.486(3) .
N2 C4 1.467(3) .
N2 C7 1.481(3) .
C1 O1 1.275(3) .
C1 O2 1.238(3) .
C5 C6 1.525(4) .
C6 C7 1.509(4) .
O2 Cu1 2.2206(18) 4_545
